data_7027043
loop_
_publ_author_name
'Comba, Peter'
'Kanellakopulos, Basil'
'Katsichtis, Charis'
'Lienke, Achim'
'Pritzkow, Hans'
'Rominger, Frank'

_publ_section_title
;
 Synthesis and characterisation of manganese(II) compounds with
 tetradentate ligands based on the bispidine backbone
;
_journal_issue 23
_journal_name_full 'Journal of the Chemical Society, Dalton Transactions'
_journal_page_first 3997
_journal_paper_doi 10.1039/a805944f
_journal_year 1998
_chemical_formula_sum 'C23 H27 Cl2 Mn N4 O3'
_chemical_formula_weight 533.33
_chemical_name_systematic
;

 ?

;
_space_group_IT_number 15
_symmetry_cell_setting monoclinic
_symmetry_space_group_name_Hall '-C 2yc'
_symmetry_space_group_name_H-M 'C 1 2/c 1'
_atom_sites_solution_hydrogens geom
_atom_sites_solution_primary direct
_atom_sites_solution_secondary difmap
_audit_creation_method SHELXL-97
_cell_angle_alpha 90.00
_cell_angle_beta 109.6190(10)
_cell_angle_gamma 90.00
_cell_formula_units_Z 16
_cell_length_a 33.5560(9)
_cell_length_b 9.4762(3)
_cell_length_c 31.4442(9)
_cell_measurement_temperature 200(2)
_cell_volume 9418.3(5)
_computing_cell_refinement 'Siemens XSCANS'
_computing_data_collection 'Siemens XSCANS'
_computing_data_reduction 'Siemens SHELXTL'
_computing_molecular_graphics 'Siemens SHELXTL'
_computing_publication_material 'Siemens SHELXTL'
_computing_structure_refinement 'SHELXL-97 (Sheldrick, 1997)'
_computing_structure_solution 'SHELXS-97 (Sheldrick, 1990)'
_diffrn_ambient_temperature 200(2)
_diffrn_measured_fraction_theta_full 0.921
_diffrn_measured_fraction_theta_max 0.921
_diffrn_measurement_method '\w scans'
_diffrn_radiation_monochromator graphite
_diffrn_radiation_source 'fine-focus sealed tube'
_diffrn_radiation_type MoK\a
_diffrn_radiation_wavelength 0.71073
_diffrn_reflns_av_R_equivalents 0.1040
_diffrn_reflns_av_sigmaI/netI 0.1093
_diffrn_reflns_limit_h_max 39
_diffrn_reflns_limit_h_min -39
_diffrn_reflns_limit_k_max 11
_diffrn_reflns_limit_k_min -11
_diffrn_reflns_limit_l_max 36
_diffrn_reflns_limit_l_min -37
_diffrn_reflns_number 34438
_diffrn_reflns_theta_full 25.61
_diffrn_reflns_theta_max 25.61
_diffrn_reflns_theta_min 1.54
_exptl_absorpt_coefficient_mu 0.821
_exptl_absorpt_correction_T_max 0.92
_exptl_absorpt_correction_T_min 0.75
_exptl_absorpt_correction_type multi-scan
_exptl_absorpt_process_details 'Blessing, Acta Cryst. (1995) A51 33-38.'
_exptl_crystal_colour colorless
_exptl_crystal_density_diffrn 1.504
_exptl_crystal_density_method 'not measured'
_exptl_crystal_description polyhedron
_exptl_crystal_F_000 4416
_exptl_crystal_size_max .19
_exptl_crystal_size_mid .10
_exptl_crystal_size_min .09
_refine_diff_density_max 0.512
_refine_diff_density_min -0.442
_refine_diff_density_rms 0.079
_refine_ls_extinction_method none
_refine_ls_goodness_of_fit_ref 1.026
_refine_ls_hydrogen_treatment mixed
_refine_ls_matrix_type full
_refine_ls_number_parameters 623
_refine_ls_number_reflns 8197
_refine_ls_number_restraints 4
_refine_ls_restrained_S_all 1.032
_refine_ls_R_factor_all 0.1553
_refine_ls_R_factor_gt 0.0617
_refine_ls_shift/su_max 1.871
_refine_ls_shift/su_mean 0.044
_refine_ls_structure_factor_coef Fsqd
_refine_ls_weighting_details 'calc w=1/[\s^2^(Fo^2^)+(0.0360P)^2^+39.5908P] whereP=(Fo^2^+2Fc^2^)/3'
_refine_ls_weighting_scheme calc
_refine_ls_wR_factor_gt 0.1082
_refine_ls_wR_factor_ref 0.1401
_reflns_number_gt 4299
_reflns_number_total 8197
_reflns_threshold_expression >2sigma(I)
_cod_data_source_file 805944fsup1.cif
_cod_data_source_block hk1
_cod_depositor_comments
;
The following automatic conversions were performed:

'_symmetry_cell_setting' value 'Monoclinic' changed to 'monoclinic'
according to /home/saulius/struct/CIF-dictionaries/cif_core.dic
dictionary named 'cif_core.dic' version 2.4.2 from 2011-04-26.

Automatic conversion script
Id: cif_fix_values 1891 2012-01-12 08:04:46Z andrius 
;
_cod_original_sg_symbol_H-M C2/c
_cod_database_code 7027043

loop_
_symmetry_equiv_pos_as_xyz
'x, y, z'
'-x, y, -z+1/2'
'x+1/2, y+1/2, z'
'-x+1/2, y+1/2, -z+1/2'
'-x, -y, -z'
'x, -y, z-1/2'
'-x+1/2, -y+1/2, -z'
'x+1/2, -y+1/2, z-1/2'

loop_
_atom_site_label
_atom_site_type_symbol
_atom_site_fract_x
_atom_site_fract_y
_atom_site_fract_z
_atom_site_U_iso_or_equiv
_atom_site_adp_type
_atom_site_occupancy
_atom_site_symmetry_multiplicity
_atom_site_calc_flag
_atom_site_refinement_flags
_atom_site_disorder_assembly
_atom_site_disorder_group
Mn31 Mn 0.08513(3) 0.67604(9) 0.09767(3) 0.0346(2) Uani 1 1 d . . .
Cl31 Cl 0.09282(7) 0.5036(2) 0.04529(6) 0.0801(6) Uani 1 1 d . . .
Cl32 Cl 0.06762(5) 0.49279(15) 0.14689(6) 0.0552(5) Uani 1 1 d . . .
N32 N 0.09997(15) 0.8802(5) 0.05778(15) 0.0401(13) Uani 1 1 d . . .
N31 N 0.08594(13) 0.8642(4) 0.14630(13) 0.0250(10) Uani 1 1 d . . .
N33 N 0.01893(13) 0.7516(4) 0.07887(14) 0.0326(11) Uani 1 1 d . . .
N34 N 0.15152(13) 0.6882(5) 0.14621(15) 0.0337(11) Uani 1 1 d . . .
C31 C 0.06215(17) 1.0624(5) 0.08804(17) 0.0323(14) Uani 1 1 d . A .
C32 C 0.06628(18) 0.9897(6) 0.04654(18) 0.0393(15) Uani 1 1 d . . .
H2A H 0.0389 0.9453 0.0294 0.047 Uiso 1 1 calc R . .
H2B H 0.0726 1.0616 0.0268 0.047 Uiso 1 1 calc R . .
C35 C 0.13916(16) 1.0203(6) 0.12713(19) 0.0348(14) Uani 1 1 d . B .
C33 C 0.1032(2) 0.8299(7) 0.0142(2) 0.060(2) Uani 1 1 d . . .
H3A H 0.1098 0.9098 -0.0021 0.091 Uiso 1 1 calc R . .
H3B H 0.0763 0.7876 -0.0041 0.091 Uiso 1 1 calc R . .
H3C H 0.1257 0.7592 0.0202 0.091 Uiso 1 1 calc R . .
C34 C 0.14056(19) 0.9472(6) 0.0845(2) 0.0462(17) Uani 1 1 d . . .
H4A H 0.1484 1.0173 0.0653 0.055 Uiso 1 1 calc R . .
H4B H 0.1629 0.8740 0.0931 0.055 Uiso 1 1 calc R . .
C36 C 0.12991(16) 0.9218(5) 0.16181(18) 0.0312(14) Uani 1 1 d . . .
H6 H 0.1337 0.9780 0.1898 0.037 Uiso 1 1 calc R . .
C37 C 0.07672(17) 0.8158(6) 0.18720(17) 0.0346(14) Uani 1 1 d . . .
H7A H 0.0481 0.7759 0.1781 0.052 Uiso 1 1 calc R . .
H7B H 0.0786 0.8961 0.2074 0.052 Uiso 1 1 calc R . .
H7C H 0.0973 0.7437 0.2029 0.052 Uiso 1 1 calc R . .
C38 C 0.05092(15) 0.9626(5) 0.12084(17) 0.0266(13) Uani 1 1 d . . .
H8 H 0.0440 1.0225 0.1436 0.032 Uiso 1 1 calc R . .
C39 C 0.10440(18) 1.1332(6) 0.11386(19) 0.0379(15) Uani 1 1 d . . .
H9 H 0.1112 1.2041 0.0937 0.045 Uiso 1 1 calc R . .
O31 O 0.10431(12) 1.2018(4) 0.15429(14) 0.0499(11) Uani 1 1 d . . .
H1 H 0.0797 1.2014 0.1555 0.075 Uiso 1 1 calc R . .
C40 C 0.02671(18) 1.1731(6) 0.0704(2) 0.0455(17) Uani 1 1 d D . .
H10A H 0.0373 1.2453 0.0541 0.055 Uiso 0.435(10) 1 calc PR A 1
H10B H 0.0028 1.1251 0.0475 0.055 Uiso 0.435(10) 1 calc PR A 1
H10C H -0.0004 1.1212 0.0581 0.055 Uiso 0.565(10) 1 d PR A 2
H10D H 0.0253 1.2279 0.0966 0.055 Uiso 0.565(10) 1 d PR A 2
O32A O 0.0111(3) 1.2400(9) 0.0968(3) 0.042(3) Uani 0.435(10) 1 d PD A 1
O32B O 0.0285(3) 1.2636(8) 0.0397(2) 0.064(3) Uani 0.565(10) 1 d PD A 2
C41 C 0.1831(2) 1.0898(7) 0.1508(3) 0.061(2) Uani 1 1 d D . .
H11A H 0.1854 1.1129 0.1822 0.073 Uiso 0.551(11) 1 calc PR B 1
H11B H 0.2053 1.0197 0.1521 0.073 Uiso 0.551(11) 1 calc PR B 1
H11C H 0.2047 1.0145 0.1566 0.073 Uiso 0.449(11) 1 d PR B 2
H11D H 0.1885 1.1559 0.1289 0.073 Uiso 0.449(11) 1 d PR B 2
O33A O 0.1909(2) 1.2089(8) 0.1307(3) 0.056(3) Uani 0.551(11) 1 d PD B 1
O33B O 0.1892(3) 1.1531(11) 0.1853(4) 0.059(4) Uani 0.449(11) 1 d PD B 2
C42 C 0.01223(17) 0.8731(5) 0.09743(17) 0.0293(13) Uani 1 1 d . . .
C43 C -0.02828(18) 0.9142(6) 0.09476(18) 0.0378(15) Uani 1 1 d . . .
H13 H -0.0325 0.9999 0.1084 0.045 Uiso 1 1 calc R . .
C44 C -0.06231(18) 0.8303(7) 0.07230(19) 0.0456(16) Uani 1 1 d . . .
H14 H -0.0902 0.8575 0.0700 0.055 Uiso 1 1 calc R . .
C45 C -0.05527(18) 0.7069(6) 0.05335(19) 0.0427(16) Uani 1 1 d . . .
H15 H -0.0783 0.6472 0.0377 0.051 Uiso 1 1 calc R . .
C46 C -0.01444(18) 0.6702(6) 0.05717(18) 0.0399(15) Uani 1 1 d . . .
H16 H -0.0098 0.5843 0.0440 0.048 Uiso 1 1 calc R . .
C47 C 0.16033(17) 0.7978(6) 0.17465(18) 0.0326(14) Uani 1 1 d . . .
C48 C 0.19556(17) 0.7986(6) 0.2133(2) 0.0436(16) Uani 1 1 d . . .
H18 H 0.2006 0.8756 0.2338 0.052 Uiso 1 1 calc R . .
C49 C 0.22334(19) 0.6862(7) 0.2218(2) 0.0518(18) Uani 1 1 d . . .
H19 H 0.2478 0.6857 0.2481 0.062 Uiso 1 1 calc R . .
C50 C 0.21557(19) 0.5753(7) 0.1921(2) 0.0484(17) Uani 1 1 d . . .
H20 H 0.2349 0.4987 0.1968 0.058 Uiso 1 1 calc R . .
C51 C 0.17901(19) 0.5785(6) 0.1555(2) 0.0437(16) Uani 1 1 d . . .
H21 H 0.1726 0.4997 0.1357 0.052 Uiso 1 1 calc R . .
Mn1 Mn 0.14938(3) 1.79804(8) -0.15294(3) 0.0322(2) Uani 1 1 d . . .
Cl1 Cl 0.15841(6) 1.98501(16) -0.20199(6) 0.0619(5) Uani 1 1 d . . .
Cl2 Cl 0.15225(5) 1.97309(15) -0.09121(5) 0.0505(4) Uani 1 1 d . . .
N2 N 0.15078(14) 1.6088(4) -0.20492(14) 0.0316(11) Uani 1 1 d . . .
N1 N 0.13235(13) 1.5982(4) -0.11851(14) 0.0273(11) Uani 1 1 d . . .
N3 N 0.21074(14) 1.7159(5) -0.10601(15) 0.0345(11) Uani 1 1 d . . .
N4 N 0.07896(14) 1.7843(5) -0.17511(14) 0.0336(11) Uani 1 1 d . . .
C1 C 0.17335(17) 1.4142(5) -0.14690(18) 0.0305(14) Uani 1 1 d . . .
C2 C 0.18321(17) 1.5015(5) -0.18303(18) 0.0328(14) Uani 1 1 d . . .
H32A H 0.2107 1.5496 -0.1690 0.039 Uiso 1 1 calc R . .
H32B H 0.1862 1.4369 -0.2065 0.039 Uiso 1 1 calc R . .
C3 C 0.16137(19) 1.6696(6) -0.24316(19) 0.0463(16) Uani 1 1 d . . .
H33A H 0.1889 1.7168 -0.2317 0.069 Uiso 1 1 calc R . .
H33B H 0.1397 1.7383 -0.2591 0.069 Uiso 1 1 calc R . .
H33C H 0.1626 1.5941 -0.2640 0.069 Uiso 1 1 calc R . .
C4 C 0.10968(17) 1.5369(6) -0.22348(18) 0.0355(14) Uani 1 1 d . . .
H34A H 0.1106 1.4733 -0.2481 0.043 Uiso 1 1 calc R . .
H34B H 0.0875 1.6085 -0.2368 0.043 Uiso 1 1 calc R . .
C5 C 0.09709(17) 1.4510(6) -0.18909(18) 0.0336(14) Uani 1 1 d . . .
C6 C 0.09192(16) 1.5401(5) -0.14994(17) 0.0309(13) Uani 1 1 d . . .
H36 H 0.0795 1.4777 -0.1320 0.037 Uiso 1 1 calc R . .
C7 C 0.12502(18) 1.6370(6) -0.07631(18) 0.0394(15) Uani 1 1 d . . .
H37A H 0.1010 1.7021 -0.0831 0.059 Uiso 1 1 calc R . .
H37B H 0.1504 1.6828 -0.0558 0.059 Uiso 1 1 calc R . .
H37C H 0.1188 1.5518 -0.0620 0.059 Uiso 1 1 calc R . .
C8 C 0.16990(16) 1.5024(5) -0.10685(17) 0.0304(13) Uani 1 1 d . . .
H38 H 0.1676 1.4350 -0.0833 0.036 Uiso 1 1 calc R . .
C9 C 0.13127(17) 1.3393(6) -0.16884(19) 0.0362(14) Uani 1 1 d . . .
H39 H 0.1335 1.2770 -0.1936 0.043 Uiso 1 1 calc R . .
O1 O 0.11952(12) 1.2565(4) -0.13752(14) 0.0497(11) Uani 1 1 d . . .
H31 H 0.0932 1.2443 -0.1471 0.075 Uiso 1 1 calc R . .
C10 C 0.20977(18) 1.3070(6) -0.1271(2) 0.0432(16) Uani 1 1 d . . .
H40A H 0.2351 1.3583 -0.1079 0.052 Uiso 1 1 calc R . .
H40B H 0.2014 1.2394 -0.1076 0.052 Uiso 1 1 calc R . .
O2 O 0.22047(13) 1.2303(4) -0.16069(16) 0.0564(12) Uani 1 1 d . . .
H32 H 0.2029 1.1649 -0.1707 0.085 Uiso 1 1 calc R . .
C11 C 0.05500(18) 1.3775(7) -0.2155(2) 0.0499(17) Uani 1 1 d . . .
H41A H 0.0350 1.4493 -0.2336 0.060 Uiso 1 1 calc R . .
H41B H 0.0603 1.3092 -0.2369 0.060 Uiso 1 1 calc R . .
O3 O 0.03574(13) 1.3054(5) -0.18819(15) 0.0614(13) Uani 1 1 d . . .
H33 H 0.0093 1.3136 -0.1994 0.092 Uiso 1 1 calc R . .
C12 C 0.20910(17) 1.5934(6) -0.08531(18) 0.0331(14) Uani 1 1 d . . .
C13 C 0.24135(19) 1.5513(7) -0.04616(19) 0.0441(16) Uani 1 1 d . . .
H43 H 0.2392 1.4654 -0.0315 0.053 Uiso 1 1 calc R . .
C14 C 0.27633(19) 1.6366(7) -0.0291(2) 0.0507(18) Uani 1 1 d . . .
H44 H 0.2988 1.6097 -0.0028 0.061 Uiso 1 1 calc R . .
C15 C 0.27831(19) 1.7605(7) -0.0507(2) 0.0532(18) Uani 1 1 d . . .
H45 H 0.3022 1.8205 -0.0395 0.064 Uiso 1 1 calc R . .
C16 C 0.24502(18) 1.7972(6) -0.0889(2) 0.0434(16) Uani 1 1 d . . .
H46 H 0.2465 1.8836 -0.1035 0.052 Uiso 1 1 calc R . .
C17 C 0.06170(17) 1.6636(6) -0.16752(18) 0.0335(14) Uani 1 1 d . . .
C18 C 0.01883(18) 1.6516(7) -0.1745(2) 0.0446(16) Uani 1 1 d . . .
H48 H 0.0072 1.5647 -0.1691 0.054 Uiso 1 1 calc R . .
C19 C -0.0067(2) 1.7677(8) -0.1894(2) 0.0522(18) Uani 1 1 d . . .
H49 H -0.0361 1.7621 -0.1942 0.063 Uiso 1 1 calc R . .
C20 C 0.0110(2) 1.8921(8) -0.1972(2) 0.0522(18) Uani 1 1 d . . .
H50 H -0.0062 1.9733 -0.2076 0.063 Uiso 1 1 calc R . .
C21 C 0.05391(19) 1.8973(6) -0.18988(18) 0.0428(16) Uani 1 1 d . . .
H51 H 0.0661 1.9830 -0.1954 0.051 Uiso 1 1 calc R . .
C100 C 0.1939(5) 2.2140(10) -0.0214(3) 0.144(5) Uani 1 1 d . . .
C101 C 0.1776(3) 2.2307(10) 0.0064(4) 0.087(3) Uani 1 1 d . . .
C102 C 0.2008(7) 2.3580(16) 0.0389(5) 0.204(11) Uani 1 1 d . . .
C103 C 0.1814(8) 2.415(3) 0.0345(9) 0.349(18) Uani 1 1 d . . .

loop_
_atom_site_aniso_label
_atom_site_aniso_U_11
_atom_site_aniso_U_22
_atom_site_aniso_U_33
_atom_site_aniso_U_23
_atom_site_aniso_U_13
_atom_site_aniso_U_12
Mn31 0.0328(5) 0.0329(5) 0.0342(5) -0.0075(4) 0.0061(4) 0.0058(4)
Cl31 0.1024(17) 0.0707(13) 0.0690(13) -0.0337(11) 0.0314(12) 0.0092(11)
Cl32 0.0612(11) 0.0322(9) 0.0691(12) 0.0047(8) 0.0178(9) -0.0014(8)
N32 0.044(3) 0.051(3) 0.030(3) 0.005(2) 0.018(3) 0.010(3)
N31 0.025(3) 0.022(2) 0.025(3) 0.0020(19) 0.006(2) 0.0025(19)
N33 0.030(3) 0.031(3) 0.033(3) -0.008(2) 0.006(2) 0.002(2)
N34 0.030(3) 0.037(3) 0.035(3) 0.005(2) 0.012(2) 0.005(2)
C31 0.031(3) 0.035(3) 0.026(3) 0.002(3) 0.004(3) 0.005(3)
C32 0.044(4) 0.045(4) 0.028(3) 0.008(3) 0.012(3) 0.010(3)
C35 0.025(3) 0.036(3) 0.042(4) 0.008(3) 0.010(3) -0.001(3)
C33 0.071(5) 0.082(5) 0.037(4) 0.002(4) 0.029(4) 0.027(4)
C34 0.044(4) 0.055(4) 0.047(4) 0.022(3) 0.025(3) 0.016(3)
C36 0.031(4) 0.035(3) 0.026(3) -0.001(3) 0.008(3) -0.001(3)
C37 0.038(4) 0.042(4) 0.026(3) 0.009(3) 0.015(3) 0.003(3)
C38 0.024(3) 0.030(3) 0.023(3) -0.007(2) 0.004(2) 0.004(2)
C39 0.041(4) 0.032(3) 0.036(4) 0.012(3) 0.006(3) 0.002(3)
O31 0.042(3) 0.042(3) 0.055(3) -0.007(2) 0.002(2) 0.000(2)
C40 0.034(4) 0.038(4) 0.052(4) 0.002(4) -0.001(3) 0.000(3)
O32A 0.038(6) 0.037(6) 0.049(7) 0.004(5) 0.014(5) 0.018(4)
O32B 0.084(7) 0.064(6) 0.050(5) 0.039(4) 0.030(5) 0.027(5)
C41 0.034(4) 0.050(5) 0.096(7) 0.028(5) 0.020(4) -0.002(3)
O33A 0.042(5) 0.049(6) 0.074(6) 0.022(4) 0.014(4) -0.007(4)
O33B 0.053(7) 0.066(8) 0.055(8) -0.020(6) 0.015(6) -0.017(5)
C42 0.029(3) 0.034(3) 0.025(3) -0.002(3) 0.009(3) 0.005(3)
C43 0.032(4) 0.043(4) 0.037(4) -0.007(3) 0.011(3) 0.007(3)
C44 0.026(4) 0.072(5) 0.037(4) -0.004(3) 0.009(3) -0.002(3)
C45 0.033(4) 0.049(4) 0.041(4) -0.004(3) 0.005(3) -0.008(3)
C46 0.034(4) 0.038(4) 0.040(4) -0.009(3) 0.003(3) 0.003(3)
C47 0.030(3) 0.035(3) 0.031(3) 0.006(3) 0.008(3) 0.003(3)
C48 0.029(4) 0.049(4) 0.047(4) 0.006(3) 0.007(3) -0.001(3)
C49 0.030(4) 0.067(5) 0.055(4) 0.019(4) 0.009(3) 0.000(4)
C50 0.038(4) 0.052(4) 0.056(4) 0.017(4) 0.017(4) 0.020(3)
C51 0.044(4) 0.040(4) 0.053(4) 0.006(3) 0.024(4) 0.016(3)
Mn1 0.0332(5) 0.0276(5) 0.0334(5) -0.0008(4) 0.0080(4) 0.0014(4)
Cl1 0.1008(15) 0.0344(9) 0.0543(11) 0.0045(8) 0.0309(10) -0.0032(9)
Cl2 0.0664(12) 0.0352(9) 0.0432(10) -0.0081(7) 0.0095(8) 0.0104(8)
N2 0.034(3) 0.030(3) 0.031(3) 0.000(2) 0.010(2) 0.003(2)
N1 0.026(3) 0.031(3) 0.025(3) -0.002(2) 0.009(2) 0.001(2)
N3 0.033(3) 0.033(3) 0.035(3) -0.007(2) 0.008(2) -0.004(2)
N4 0.032(3) 0.035(3) 0.029(3) -0.005(2) 0.005(2) 0.006(2)
C1 0.030(3) 0.023(3) 0.038(3) 0.001(3) 0.010(3) 0.007(2)
C2 0.032(3) 0.028(3) 0.041(4) -0.007(3) 0.015(3) 0.003(3)
C3 0.062(4) 0.044(4) 0.039(4) 0.002(3) 0.025(3) -0.005(3)
C4 0.041(4) 0.031(3) 0.032(3) -0.006(3) 0.007(3) 0.005(3)
C5 0.031(3) 0.030(3) 0.039(4) -0.006(3) 0.010(3) -0.004(3)
C6 0.031(3) 0.032(3) 0.030(3) 0.000(3) 0.010(3) 0.002(3)
C7 0.045(4) 0.047(4) 0.034(4) -0.005(3) 0.023(3) -0.001(3)
C8 0.029(3) 0.032(3) 0.029(3) 0.006(3) 0.008(3) 0.004(3)
C9 0.039(4) 0.028(3) 0.044(4) -0.006(3) 0.016(3) -0.005(3)
O1 0.037(3) 0.044(3) 0.071(3) 0.007(2) 0.021(2) -0.007(2)
C10 0.039(4) 0.034(3) 0.054(4) -0.007(3) 0.011(3) 0.003(3)
O2 0.048(3) 0.042(3) 0.081(3) -0.008(2) 0.024(3) 0.008(2)
C11 0.035(4) 0.054(4) 0.059(5) -0.011(3) 0.014(3) -0.003(3)
O3 0.036(3) 0.069(3) 0.078(3) -0.007(3) 0.016(2) -0.020(3)
C12 0.033(4) 0.041(4) 0.026(3) -0.001(3) 0.012(3) 0.007(3)
C13 0.042(4) 0.049(4) 0.038(4) 0.002(3) 0.009(3) 0.008(3)
C14 0.036(4) 0.062(5) 0.043(4) -0.008(4) -0.001(3) 0.013(3)
C15 0.032(4) 0.052(4) 0.064(5) -0.020(4) 0.001(4) -0.001(3)
C16 0.041(4) 0.038(4) 0.049(4) -0.005(3) 0.013(3) 0.001(3)
C17 0.027(4) 0.042(4) 0.030(3) -0.010(3) 0.008(3) -0.002(3)
C18 0.031(4) 0.050(4) 0.051(4) -0.015(3) 0.013(3) 0.002(3)
C19 0.033(4) 0.073(5) 0.047(4) -0.013(4) 0.009(3) 0.009(4)
C20 0.047(5) 0.065(5) 0.040(4) -0.008(3) 0.009(3) 0.029(4)
C21 0.047(4) 0.042(4) 0.036(4) -0.003(3) 0.010(3) 0.018(3)
C100 0.262(16) 0.062(6) 0.063(7) -0.003(5) -0.003(8) -0.036(8)
C101 0.074(6) 0.075(7) 0.136(10) 0.011(7) 0.065(7) 0.012(5)
C102 0.41(3) 0.131(11) 0.137(12) 0.084(10) 0.172(15) 0.194(16)
C103 0.35(3) 0.38(3) 0.37(3) -0.22(3) 0.19(3) -0.27(3)

loop_
_atom_type_symbol
_atom_type_description
_atom_type_scat_dispersion_real
_atom_type_scat_dispersion_imag
_atom_type_scat_source
C C 0.0033 0.0016 'International Tables Vol C Tables 4.2.6.8 and 6.1.1.4'
H H 0.0000 0.0000 'International Tables Vol C Tables 4.2.6.8 and 6.1.1.4'
N N 0.0061 0.0033 'International Tables Vol C Tables 4.2.6.8 and 6.1.1.4'
O O 0.0106 0.0060 'International Tables Vol C Tables 4.2.6.8 and 6.1.1.4'
Cl Cl 0.1484 0.1585 'International Tables Vol C Tables 4.2.6.8 and 6.1.1.4'
Mn Mn 0.3368 0.7283 'International Tables Vol C Tables 4.2.6.8 and 6.1.1.4'

loop_
_geom_angle_atom_site_label_1
_geom_angle_atom_site_label_2
_geom_angle_atom_site_label_3
_geom_angle
N33 Mn31 N34 147.44(16)
N33 Mn31 N31 73.70(15)
N34 Mn31 N31 74.05(15)
N33 Mn31 Cl31 111.52(12)
N34 Mn31 Cl31 101.04(13)
N31 Mn31 Cl31 171.02(12)
N33 Mn31 N32 88.06(16)
N34 Mn31 N32 88.94(16)
N31 Mn31 N32 76.89(15)
Cl31 Mn31 N32 95.70(12)
N33 Mn31 Cl32 88.11(12)
N34 Mn31 Cl32 90.03(12)
N31 Mn31 Cl32 94.44(11)
Cl31 Mn31 Cl32 93.06(7)
N32 Mn31 Cl32 171.21(12)
C34 N32 C32 108.4(4)
C34 N32 C33 108.8(5)
C32 N32 C33 106.8(4)
C34 N32 Mn31 110.8(3)
C32 N32 Mn31 113.9(3)
C33 N32 Mn31 108.0(4)
C37 N31 C36 107.4(4)
C37 N31 C38 107.3(4)
C36 N31 C38 117.2(4)
C37 N31 Mn31 111.6(3)
C36 N31 Mn31 106.6(3)
C38 N31 Mn31 106.8(3)
C46 N33 C42 118.7(5)
C46 N33 Mn31 122.7(4)
C42 N33 Mn31 117.4(3)
C47 N34 C51 118.0(5)
C47 N34 Mn31 116.2(3)
C51 N34 Mn31 123.8(4)
C32 C31 C39 108.5(5)
C32 C31 C38 114.2(4)
C39 C31 C38 107.8(4)
C32 C31 C40 106.3(4)
C39 C31 C40 110.9(4)
C38 C31 C40 109.1(5)
N32 C32 C31 113.1(4)
C34 C35 C39 108.8(5)
C34 C35 C36 114.8(5)
C39 C35 C36 107.4(4)
C34 C35 C41 108.0(5)
C39 C35 C41 110.2(5)
C36 C35 C41 107.5(5)
N32 C34 C35 113.6(4)
N31 C36 C47 107.8(4)
N31 C36 C35 113.7(4)
C47 C36 C35 112.2(4)
N31 C38 C42 107.5(4)
N31 C38 C31 114.5(4)
C42 C38 C31 112.4(4)
O31 C39 C31 113.1(5)
O31 C39 C35 107.7(4)
C31 C39 C35 108.8(4)
O32A C40 O32B 106.4(7)
O32A C40 C31 122.2(6)
O32B C40 C31 119.5(6)
O33B C41 O33A 90.2(8)
O33B C41 C35 119.5(8)
O33A C41 C35 115.4(6)
N33 C42 C43 121.2(5)
N33 C42 C38 116.7(5)
C43 C42 C38 122.2(5)
C44 C43 C42 119.7(5)
C45 C44 C43 118.8(6)
C44 C45 C46 119.3(5)
N33 C46 C45 122.3(5)
N34 C47 C48 121.6(5)
N34 C47 C36 116.4(5)
C48 C47 C36 122.0(5)
C47 C48 C49 119.2(6)
C50 C49 C48 119.9(6)
C49 C50 C51 117.8(6)
N34 C51 C50 123.4(6)
N3 Mn1 N4 146.23(17)
N3 Mn1 N1 74.17(16)
N4 Mn1 N1 72.58(16)
N3 Mn1 Cl1 112.90(13)
N4 Mn1 Cl1 100.86(13)
N1 Mn1 Cl1 169.05(11)
N3 Mn1 N2 88.04(15)
N4 Mn1 N2 90.26(15)
N1 Mn1 N2 77.18(14)
Cl1 Mn1 N2 94.36(11)
N3 Mn1 Cl2 86.12(12)
N4 Mn1 Cl2 92.37(12)
N1 Mn1 Cl2 97.34(11)
Cl1 Mn1 Cl2 91.61(6)
N2 Mn1 Cl2 172.91(11)
C4 N2 C2 108.1(4)
C4 N2 C3 107.9(4)
C2 N2 C3 107.8(4)
C4 N2 Mn1 112.3(3)
C2 N2 Mn1 111.7(3)
C3 N2 Mn1 108.8(3)
C7 N1 C6 107.4(4)
C7 N1 C8 108.2(4)
C6 N1 C8 116.3(4)
C7 N1 Mn1 110.7(3)
C6 N1 Mn1 107.5(3)
C8 N1 Mn1 106.7(3)
C16 N3 C12 118.2(5)
C16 N3 Mn1 122.9(4)
C12 N3 Mn1 116.3(4)
C17 N4 C21 119.0(5)
C17 N4 Mn1 118.0(4)
C21 N4 Mn1 122.4(4)
C9 C1 C2 108.3(4)
C9 C1 C8 108.0(4)
C2 C1 C8 113.9(4)
C9 C1 C10 111.3(4)
C2 C1 C10 108.4(4)
C8 C1 C10 106.9(4)
N2 C2 C1 114.1(4)
N2 C4 C5 114.4(4)
C4 C5 C9 108.5(4)
C4 C5 C11 106.3(5)
C9 C5 C11 109.5(4)
C4 C5 C6 113.9(4)
C9 C5 C6 108.3(4)
C11 C5 C6 110.3(4)
N1 C6 C17 107.6(4)
N1 C6 C5 114.1(4)
C17 C6 C5 111.6(4)
N1 C8 C12 107.2(4)
N1 C8 C1 114.5(4)
C12 C8 C1 112.1(4)
O1 C9 C1 112.1(4)
O1 C9 C5 109.1(4)
C1 C9 C5 108.5(4)
O2 C10 C1 113.4(5)
O3 C11 C5 114.4(5)
N3 C12 C13 121.9(5)
N3 C12 C8 116.3(5)
C13 C12 C8 121.8(5)
C14 C13 C12 118.9(6)
C15 C14 C13 119.2(6)
C14 C15 C16 119.1(6)
N3 C16 C15 122.7(6)
N4 C17 C18 122.0(5)
N4 C17 C6 116.4(5)
C18 C17 C6 121.5(5)
C19 C18 C17 118.8(6)
C18 C19 C20 119.4(6)
C19 C20 C21 119.1(6)
N4 C21 C20 121.7(6)
C100 C101 C102 108.9(11)
C100 C101 C103 118.6(11)
C102 C101 C103 24.5(12)
C103 C102 C101 102(3)
C102 C103 C101 54(2)

loop_
_geom_bond_atom_site_label_1
_geom_bond_atom_site_label_2
_geom_bond_distance
Mn31 N33 2.217(4)
Mn31 N34 2.241(4)
Mn31 N31 2.343(4)
Mn31 Cl31 2.3946(19)
Mn31 N32 2.446(5)
Mn31 Cl32 2.5233(18)
N32 C34 1.482(7)
N32 C32 1.487(6)
N32 C33 1.488(7)
N31 C37 1.492(6)
N31 C36 1.493(6)
N31 C38 1.503(6)
N33 C46 1.342(6)
N33 C42 1.343(6)
N34 C47 1.337(6)
N34 C51 1.355(7)
C31 C32 1.523(7)
C31 C39 1.532(7)
C31 C38 1.537(7)
C31 C40 1.543(7)
C35 C34 1.523(8)
C35 C39 1.534(7)
C35 C36 1.544(7)
C35 C41 1.556(8)
C36 C47 1.519(7)
C38 C42 1.518(7)
C39 O31 1.429(6)
C40 O32A 1.288(9)
C40 O32B 1.306(8)
C41 O33B 1.197(10)
C41 O33A 1.360(8)
C42 C43 1.389(7)
C43 C44 1.376(7)
C44 C45 1.368(8)
C45 C46 1.379(7)
C47 C48 1.382(7)
C48 C49 1.382(8)
C49 C50 1.370(8)
C50 C51 1.372(8)
Mn1 N3 2.232(4)
Mn1 N4 2.232(4)
Mn1 N1 2.345(4)
Mn1 Cl1 2.4339(18)
Mn1 N2 2.437(4)
Mn1 Cl2 2.5304(17)
N2 C4 1.472(6)
N2 C2 1.479(6)
N2 C3 1.480(6)
N1 C7 1.475(6)
N1 C6 1.490(6)
N1 C8 1.495(6)
N3 C16 1.338(7)
N3 C12 1.342(6)
N4 C17 1.340(7)
N4 C21 1.344(6)
C1 C9 1.523(7)
C1 C2 1.529(7)
C1 C8 1.548(7)
C1 C10 1.550(7)
C4 C5 1.522(7)
C5 C9 1.533(7)
C5 C11 1.544(7)
C5 C6 1.549(7)
C6 C17 1.526(7)
C8 C12 1.528(7)
C9 O1 1.415(6)
C10 O2 1.425(6)
C11 O3 1.413(7)
C12 C13 1.397(7)
C13 C14 1.377(8)
C14 C15 1.368(8)
C15 C16 1.382(8)
C17 C18 1.385(7)
C18 C19 1.375(8)
C19 C20 1.378(9)
C20 C21 1.382(8)
C100 C101 1.187(13)
C101 C102 1.60(2)
C101 C103 1.94(2)
C102 C103 0.82(4)
